data_7720289
loop_
_publ_author_name
'Eilers, Marcel'
'Geik, Dennis'
'Schmidtmann, Marc'
'Doye, Sven'
'Beckhaus, R&#xfc;diger'

_publ_section_title
;
 Expanding the reactivity of Rosenthal's reagent to cyclopropenes and
 allenes.
;
_journal_issue 13
_journal_name_full 'Dalton transactions (Cambridge, England : 2003)'
_journal_page_first 5151
_journal_page_last 5160
_journal_paper_doi 10.1039/d6dt00059b
_journal_volume 55
_journal_year 2026
_chemical_formula_structural Ti(C5H5)2(C10H16)
_chemical_formula_sum 'C20 H26 Ti'
_chemical_formula_weight 314.31
_space_group_crystal_system monoclinic
_space_group_IT_number 14
_space_group_name_Hall '-P 2ybc'
_space_group_name_H-M_alt 'P 1 21/c 1'
_atom_sites_solution_hydrogens difmap
_atom_sites_solution_primary direct
_atom_sites_solution_secondary difmap
_audit_creation_method SHELXL-2018/3
_audit_update_record
;
2025-07-07 deposited with the CCDC.	2026-02-18 downloaded from the CCDC.
;
_cell_angle_alpha 90
_cell_angle_beta 94.4182(16)
_cell_angle_gamma 90
_cell_formula_units_Z 12
_cell_length_a 8.1816(3)
_cell_length_b 23.8056(11)
_cell_length_c 25.5009(11)
_cell_measurement_reflns_used 9840
_cell_measurement_temperature 100(2)
_cell_measurement_theta_max 34.91
_cell_measurement_theta_min 2.50
_cell_volume 4952.0(4)
_computing_cell_refinement 'Bruker SAINT V8.40B'
_computing_data_collection 'Bruker APEX3'
_computing_data_reduction 'Bruker SAINT V8.40B'
_computing_structure_refinement 'SHELXL-2018/3 (Sheldrick, 2018)'
_computing_structure_solution 'SHELXS-2013/1 (Sheldrick, 2013)'
_diffrn_ambient_temperature 100(2)
_diffrn_measured_fraction_theta_full 1.000
_diffrn_measured_fraction_theta_max 1.000
_diffrn_measurement_device_type 'Bruker Photon III CPAD'
_diffrn_measurement_method '\f and \w scans'
_diffrn_radiation_type MoK\a
_diffrn_radiation_wavelength 0.71073
_diffrn_reflns_av_R_equivalents 0.0655
_diffrn_reflns_av_unetI/netI 0.0299
_diffrn_reflns_Laue_measured_fraction_full 1.000
_diffrn_reflns_Laue_measured_fraction_max 1.000
_diffrn_reflns_limit_h_max 13
_diffrn_reflns_limit_h_min -13
_diffrn_reflns_limit_k_max 38
_diffrn_reflns_limit_k_min -38
_diffrn_reflns_limit_l_max 41
_diffrn_reflns_limit_l_min -41
_diffrn_reflns_number 248449
_diffrn_reflns_point_group_measured_fraction_full 1.000
_diffrn_reflns_point_group_measured_fraction_max 1.000
_diffrn_reflns_theta_full 25.242
_diffrn_reflns_theta_max 34.971
_diffrn_reflns_theta_min 1.602
_diffrn_source 'I\mS microfocus'
_exptl_absorpt_coefficient_mu 0.510
_exptl_absorpt_correction_T_max 1.0000
_exptl_absorpt_correction_T_min 0.9120
_exptl_absorpt_correction_type multi-scan
_exptl_absorpt_process_details 'SADABS-2016/2 (Sheldrick)'
_exptl_crystal_colour 'red orange'
_exptl_crystal_density_diffrn 1.265
_exptl_crystal_description block
_exptl_crystal_F_000 2016
_exptl_crystal_size_max 0.110
_exptl_crystal_size_mid 0.080
_exptl_crystal_size_min 0.050
_refine_diff_density_max 1.118
_refine_diff_density_min -0.509
_refine_diff_density_rms 0.072
_refine_ls_extinction_method none
_refine_ls_goodness_of_fit_ref 1.137
_refine_ls_hydrogen_treatment constr
_refine_ls_matrix_type full
_refine_ls_number_parameters 580
_refine_ls_number_reflns 21768
_refine_ls_number_restraints 0
_refine_ls_restrained_S_all 1.137
_refine_ls_R_factor_all 0.0589
_refine_ls_R_factor_gt 0.0485
_refine_ls_shift/su_max 0.002
_refine_ls_shift/su_mean 0.000
_refine_ls_structure_factor_coef Fsqd
_refine_ls_weighting_details 'w=1/[\s^2^(Fo^2^)+(0.0300P)^2^+3.5000P] where P=(Fo^2^+2Fc^2^)/3'
_refine_ls_weighting_scheme calc
_refine_ls_wR_factor_gt 0.0989
_refine_ls_wR_factor_ref 0.1027
_reflns_Friedel_coverage 0.000
_reflns_number_gt 18968
_reflns_number_total 21768
_reflns_threshold_expression 'I > 2\s(I)'
_cod_data_source_file d6dt00059b2.cif
_cod_data_source_block 5j
_cod_depositor_comments 'Adding full bibliography for 7720284--7720301.cif.'
_cod_original_sg_symbol_H-M 'P 21/c'
_cod_database_code 7720289
_shelx_shelxl_version_number 2018/3
_shelx_space_group_comment
;
The symmetry employed for this shelxl refinement is uniquely defined
by the following loop, which should always be used as a source of
symmetry information in preference to the above space-group names.
They are only intended as comments.
;
_shelx_estimated_absorpt_t_min 0.946
_shelx_estimated_absorpt_t_max 0.975

loop_
_space_group_symop_operation_xyz
'x, y, z'
'-x, y+1/2, -z+1/2'
'-x, -y, -z'
'x, -y-1/2, z-1/2'

loop_
_atom_site_label
_atom_site_type_symbol
_atom_site_fract_x
_atom_site_fract_y
_atom_site_fract_z
_atom_site_U_iso_or_equiv
_atom_site_adp_type
_atom_site_occupancy
_atom_site_site_symmetry_order
_atom_site_calc_flag
_atom_site_refinement_flags_posn
_atom_site_refinement_flags_adp
_atom_site_refinement_flags_occupancy
_atom_site_disorder_assembly
_atom_site_disorder_group
Ti1 Ti 0.23850(3) 0.07386(2) 0.64288(2) 0.01051(4) Uani 1 1 d . . . . .
C1 C 0.41624(17) 0.14280(6) 0.60590(6) 0.0211(2) Uani 1 1 d . . . . .
H1 H 0.408751 0.150334 0.569213 0.025 Uiso 1 1 calc R U . . .
C2 C 0.51677(16) 0.10209(6) 0.63172(6) 0.0223(3) Uani 1 1 d . . . . .
H2 H 0.590071 0.077679 0.615683 0.027 Uiso 1 1 calc R U . . .
C3 C 0.49010(18) 0.10372(6) 0.68545(6) 0.0252(3) Uani 1 1 d . . . . .
H3 H 0.541082 0.080360 0.712132 0.030 Uiso 1 1 calc R U . . .
C4 C 0.3731(2) 0.14663(6) 0.69272(6) 0.0261(3) Uani 1 1 d . . . . .
H4 H 0.332254 0.157239 0.725167 0.031 Uiso 1 1 calc R U . . .
C5 C 0.32868(18) 0.17051(6) 0.64329(6) 0.0236(3) Uani 1 1 d . . . . .
H5 H 0.252590 0.200245 0.636425 0.028 Uiso 1 1 calc R U . . .
C6 C 0.05431(19) -0.00268(6) 0.65750(6) 0.0244(3) Uani 1 1 d . . . . .
H6 H 0.013156 -0.025598 0.628969 0.029 Uiso 1 1 calc R U . . .
C7 C 0.19865(19) -0.01257(6) 0.68984(6) 0.0232(3) Uani 1 1 d . . . . .
H7 H 0.271628 -0.043261 0.686958 0.028 Uiso 1 1 calc R U . . .
C8 C 0.21588(18) 0.03068(6) 0.72696(5) 0.0217(2) Uani 1 1 d . . . . .
H8 H 0.302000 0.034312 0.753934 0.026 Uiso 1 1 calc R U . . .
C9 C 0.08310(19) 0.06792(6) 0.71734(5) 0.0225(3) Uani 1 1 d . . . . .
H9 H 0.064982 0.101417 0.736296 0.027 Uiso 1 1 calc R U . . .
C10 C -0.01842(17) 0.04668(7) 0.67451(6) 0.0244(3) Uani 1 1 d . . . . .
H10 H -0.117822 0.062916 0.659924 0.029 Uiso 1 1 calc R U . . .
C11 C 0.11121(16) 0.08340(5) 0.53148(5) 0.0171(2) Uani 1 1 d . . . . .
H11A H 0.198411 0.105909 0.516681 0.020 Uiso 1 1 calc R U . . .
H11B H 0.013884 0.084218 0.505895 0.020 Uiso 1 1 calc R U . . .
C12 C 0.06689(14) 0.11042(5) 0.58275(4) 0.01331(19) Uani 1 1 d . . . . .
C13 C -0.04785(15) 0.15065(5) 0.58380(5) 0.0153(2) Uani 1 1 d . . . . .
C14 C -0.08804(17) 0.18038(6) 0.63356(5) 0.0201(2) Uani 1 1 d . . . . .
H14A H -0.018737 0.165524 0.663429 0.030 Uiso 1 1 calc R U . . .
H14B H -0.203599 0.174177 0.639463 0.030 Uiso 1 1 calc R U . . .
H14C H -0.067839 0.220738 0.630045 0.030 Uiso 1 1 calc R U . . .
C15 C -0.14865(18) 0.17335(6) 0.53604(5) 0.0226(3) Uani 1 1 d . . . . .
H15A H -0.131221 0.213947 0.533415 0.034 Uiso 1 1 calc R U . . .
H15B H -0.265065 0.165858 0.539592 0.034 Uiso 1 1 calc R U . . .
H15C H -0.114806 0.154907 0.504273 0.034 Uiso 1 1 calc R U . . .
C16 C 0.17035(16) 0.02255(5) 0.53832(5) 0.0168(2) Uani 1 1 d . . . . .
H16A H 0.075625 -0.001511 0.545157 0.020 Uiso 1 1 calc R U . . .
H16B H 0.212766 0.009730 0.505016 0.020 Uiso 1 1 calc R U . . .
C17 C 0.30388(15) 0.01461(5) 0.58287(5) 0.01380(19) Uani 1 1 d . . . . .
C18 C 0.42030(15) -0.02488(5) 0.58019(5) 0.0162(2) Uani 1 1 d . . . . .
C19 C 0.54893(17) -0.03635(6) 0.62451(6) 0.0233(3) Uani 1 1 d . . . . .
H19A H 0.658089 -0.030355 0.612167 0.035 Uiso 1 1 calc R U . . .
H19B H 0.539293 -0.075301 0.636320 0.035 Uiso 1 1 calc R U . . .
H19C H 0.532959 -0.010834 0.653842 0.035 Uiso 1 1 calc R U . . .
C20 C 0.43707(19) -0.06348(6) 0.53349(6) 0.0227(3) Uani 1 1 d . . . . .
H20A H 0.341594 -0.058916 0.508203 0.034 Uiso 1 1 calc R U . . .
H20B H 0.443540 -0.102548 0.545590 0.034 Uiso 1 1 calc R U . . .
H20C H 0.536917 -0.053884 0.516556 0.034 Uiso 1 1 calc R U . . .
Ti2 Ti 0.21023(2) 0.41501(2) 0.66271(2) 0.00966(4) Uani 1 1 d . . . . .
C21 C 0.41995(18) 0.47723(6) 0.63611(7) 0.0263(3) Uani 1 1 d . . . . .
H21 H 0.458962 0.474221 0.602089 0.032 Uiso 1 1 calc R U . . .
C22 C 0.48474(18) 0.44925(7) 0.68146(8) 0.0320(4) Uani 1 1 d . . . . .
H22 H 0.575246 0.424137 0.683456 0.038 Uiso 1 1 calc R U . . .
C23 C 0.3930(2) 0.46471(7) 0.72321(7) 0.0298(3) Uani 1 1 d . . . . .
H23 H 0.410657 0.452140 0.758550 0.036 Uiso 1 1 calc R U . . .
C24 C 0.26964(18) 0.50231(6) 0.70357(6) 0.0225(3) Uani 1 1 d . . . . .
H24 H 0.188765 0.519156 0.723287 0.027 Uiso 1 1 calc R U . . .
C25 C 0.28757(17) 0.51046(5) 0.64957(6) 0.0204(2) Uani 1 1 d . . . . .
H25 H 0.222064 0.534114 0.626471 0.025 Uiso 1 1 calc R U . . .
C26 C -0.00633(18) 0.34815(7) 0.66911(6) 0.0247(3) Uani 1 1 d . . . . .
H26 H -0.067685 0.335360 0.638264 0.030 Uiso 1 1 calc R U . . .
C27 C 0.13822(18) 0.32388(6) 0.69197(6) 0.0219(3) Uani 1 1 d . . . . .
H27 H 0.191696 0.291638 0.679526 0.026 Uiso 1 1 calc R U . . .
C28 C 0.18985(17) 0.35578(6) 0.73659(5) 0.0209(2) Uani 1 1 d . . . . .
H28 H 0.285283 0.349136 0.759377 0.025 Uiso 1 1 calc R U . . .
C29 C 0.07517(19) 0.39946(6) 0.74166(6) 0.0233(3) Uani 1 1 d . . . . .
H29 H 0.079053 0.427015 0.768672 0.028 Uiso 1 1 calc R U . . .
C30 C -0.04480(17) 0.39490(7) 0.69991(6) 0.0245(3) Uani 1 1 d . . . . .
H30 H -0.136483 0.419078 0.693359 0.029 Uiso 1 1 calc R U . . .
C31 C 0.08040(16) 0.39460(6) 0.55286(5) 0.0188(2) Uani 1 1 d . . . . .
H31A H 0.045330 0.410244 0.517812 0.023 Uiso 1 1 calc R U . . .
H31B H 0.014944 0.360319 0.557909 0.023 Uiso 1 1 calc R U . . .
C32 C 0.04483(15) 0.43745(5) 0.59490(5) 0.01433(19) Uani 1 1 d . . . . .
C33 C -0.07634(16) 0.47536(5) 0.58680(5) 0.0168(2) Uani 1 1 d . . . . .
C34 C -0.11810(17) 0.51812(6) 0.62742(6) 0.0205(2) Uani 1 1 d . . . . .
H34A H -0.048240 0.512115 0.659900 0.031 Uiso 1 1 calc R U . . .
H34B H -0.233396 0.513986 0.634652 0.031 Uiso 1 1 calc R U . . .
H34C H -0.099766 0.556023 0.614056 0.031 Uiso 1 1 calc R U . . .
C35 C -0.18961(19) 0.47923(7) 0.53688(6) 0.0263(3) Uani 1 1 d . . . . .
H35A H -0.134345 0.463715 0.507350 0.039 Uiso 1 1 calc R U . . .
H35B H -0.217711 0.518650 0.529728 0.039 Uiso 1 1 calc R U . . .
H35C H -0.289892 0.457812 0.541351 0.039 Uiso 1 1 calc R U . . .
C36 C 0.26230(16) 0.37856(6) 0.55411(5) 0.0178(2) Uani 1 1 d . . . . .
H36A H 0.274961 0.346889 0.529585 0.021 Uiso 1 1 calc R U . . .
H36B H 0.324872 0.410836 0.541564 0.021 Uiso 1 1 calc R U . . .
C37 C 0.33478(14) 0.36172(5) 0.60878(4) 0.01255(18) Uani 1 1 d . . . . .
C38 C 0.45852(15) 0.32469(5) 0.61545(5) 0.01428(19) Uani 1 1 d . . . . .
C39 C 0.53460(16) 0.30780(6) 0.66879(5) 0.0178(2) Uani 1 1 d . . . . .
H39A H 0.651739 0.316932 0.671281 0.027 Uiso 1 1 calc R U . . .
H39B H 0.520612 0.267295 0.673673 0.027 Uiso 1 1 calc R U . . .
H39C H 0.480958 0.328166 0.696111 0.027 Uiso 1 1 calc R U . . .
C40 C 0.54182(18) 0.29624(6) 0.57139(6) 0.0223(3) Uani 1 1 d . . . . .
H40A H 0.481145 0.304595 0.537655 0.033 Uiso 1 1 calc R U . . .
H40B H 0.543746 0.255538 0.577150 0.033 Uiso 1 1 calc R U . . .
H40C H 0.654363 0.310223 0.570927 0.033 Uiso 1 1 calc R U . . .
Ti3 Ti 0.19931(2) 0.74042(2) 0.65139(2) 0.00956(4) Uani 1 1 d . . . . .
C41 C 0.36775(16) 0.80186(5) 0.60206(5) 0.0175(2) Uani 1 1 d . . . . .
H41 H 0.371662 0.797450 0.565153 0.021 Uiso 1 1 calc R U . . .
C42 C 0.47131(16) 0.77519(6) 0.64094(6) 0.0201(2) Uani 1 1 d . . . . .
H42 H 0.558431 0.750190 0.634937 0.024 Uiso 1 1 calc R U . . .
C43 C 0.4234(2) 0.79197(7) 0.69014(6) 0.0266(3) Uani 1 1 d . . . . .
H43 H 0.471573 0.780055 0.723362 0.032 Uiso 1 1 calc R U . . .
C44 C 0.2905(2) 0.82980(6) 0.68165(6) 0.0285(3) Uani 1 1 d . . . . .
H44 H 0.233659 0.847733 0.708111 0.034 Uiso 1 1 calc R U . . .
C45 C 0.25771(18) 0.83608(6) 0.62694(6) 0.0233(3) Uani 1 1 d . . . . .
H45 H 0.175577 0.859375 0.609920 0.028 Uiso 1 1 calc R U . . .
C46 C -0.00045(17) 0.67400(6) 0.67775(5) 0.0206(2) Uani 1 1 d . . . . .
H46 H -0.069241 0.654666 0.652015 0.025 Uiso 1 1 calc R U . . .
C47 C 0.15432(18) 0.65591(5) 0.69892(6) 0.0205(2) Uani 1 1 d . . . . .
H47 H 0.207829 0.622105 0.690287 0.025 Uiso 1 1 calc R U . . .
C48 C 0.21605(17) 0.69672(6) 0.73517(5) 0.0189(2) Uani 1 1 d . . . . .
H48 H 0.319088 0.695526 0.755044 0.023 Uiso 1 1 calc R U . . .
C49 C 0.09749(16) 0.73983(6) 0.73676(5) 0.0177(2) Uani 1 1 d . . . . .
H49 H 0.106689 0.772549 0.758109 0.021 Uiso 1 1 calc R U . . .
C50 C -0.03627(16) 0.72581(6) 0.70127(5) 0.0177(2) Uani 1 1 d . . . . .
H50 H -0.133324 0.747333 0.694341 0.021 Uiso 1 1 calc R U . . .
C51 C 0.02576(16) 0.70243(5) 0.55156(5) 0.0170(2) Uani 1 1 d . . . . .
H51A H -0.022286 0.712883 0.516082 0.020 Uiso 1 1 calc R U . . .
H51B H -0.036895 0.670008 0.563771 0.020 Uiso 1 1 calc R U . . .
C52 C 0.00698(14) 0.75164(5) 0.58877(4) 0.01331(19) Uani 1 1 d . . . . .
C53 C -0.11731(15) 0.78812(5) 0.57989(5) 0.0149(2) Uani 1 1 d . . . . .
C54 C -0.14609(16) 0.83770(5) 0.61495(6) 0.0188(2) Uani 1 1 d . . . . .
H54A H -0.068766 0.836208 0.646241 0.028 Uiso 1 1 calc R U . . .
H54B H -0.258544 0.836437 0.625645 0.028 Uiso 1 1 calc R U . . .
H54C H -0.129649 0.872635 0.595719 0.028 Uiso 1 1 calc R U . . .
C55 C -0.24457(17) 0.78284(6) 0.53326(5) 0.0210(2) Uani 1 1 d . . . . .
H55A H -0.189494 0.783373 0.500467 0.032 Uiso 1 1 calc R U . . .
H55B H -0.321612 0.814345 0.533481 0.032 Uiso 1 1 calc R U . . .
H55C H -0.304409 0.747411 0.535837 0.032 Uiso 1 1 calc R U . . .
C56 C 0.20467(16) 0.68458(5) 0.54767(5) 0.0166(2) Uani 1 1 d . . . . .
H56A H 0.206559 0.648619 0.528235 0.020 Uiso 1 1 calc R U . . .
H56B H 0.260297 0.713161 0.527160 0.020 Uiso 1 1 calc R U . . .
C57 C 0.30012(14) 0.67743(5) 0.60105(4) 0.01265(18) Uani 1 1 d . . . . .
C58 C 0.42902(15) 0.64245(5) 0.60776(5) 0.01452(19) Uani 1 1 d . . . . .
C59 C 0.52986(16) 0.63626(6) 0.65949(5) 0.0188(2) Uani 1 1 d . . . . .
H59A H 0.644204 0.646000 0.654808 0.028 Uiso 1 1 calc R U . . .
H59B H 0.523947 0.597340 0.671712 0.028 Uiso 1 1 calc R U . . .
H59C H 0.486949 0.661435 0.685566 0.028 Uiso 1 1 calc R U . . .
C60 C 0.49628(18) 0.60804(6) 0.56435(5) 0.0216(2) Uani 1 1 d . . . . .
H60A H 0.423504 0.611642 0.532163 0.032 Uiso 1 1 calc R U . . .
H60B H 0.503016 0.568492 0.574979 0.032 Uiso 1 1 calc R U . . .
H60C H 0.605861 0.621707 0.557820 0.032 Uiso 1 1 calc R U . . .

loop_
_atom_site_aniso_label
_atom_site_aniso_U_11
_atom_site_aniso_U_22
_atom_site_aniso_U_33
_atom_site_aniso_U_23
_atom_site_aniso_U_13
_atom_site_aniso_U_12
Ti1 0.01141(8) 0.01028(8) 0.00953(8) 0.00052(6) -0.00123(6) -0.00105(6)
C1 0.0192(6) 0.0190(6) 0.0244(6) 0.0047(5) -0.0020(5) -0.0084(4)
C2 0.0131(5) 0.0199(6) 0.0335(7) 0.0002(5) -0.0006(5) -0.0049(4)
C3 0.0206(6) 0.0249(6) 0.0279(7) 0.0035(5) -0.0117(5) -0.0074(5)
C4 0.0296(7) 0.0239(6) 0.0240(6) -0.0090(5) -0.0017(5) -0.0093(5)
C5 0.0216(6) 0.0124(5) 0.0361(7) -0.0020(5) -0.0039(5) -0.0042(4)
C6 0.0299(7) 0.0246(6) 0.0193(6) 0.0016(5) 0.0049(5) -0.0142(5)
C7 0.0295(7) 0.0160(5) 0.0255(6) 0.0071(5) 0.0113(5) 0.0014(5)
C8 0.0234(6) 0.0268(6) 0.0147(5) 0.0067(5) 0.0007(5) 0.0007(5)
C9 0.0281(7) 0.0220(6) 0.0188(6) 0.0015(5) 0.0109(5) 0.0035(5)
C10 0.0145(5) 0.0338(7) 0.0253(6) 0.0128(6) 0.0038(5) -0.0015(5)
C11 0.0213(6) 0.0178(5) 0.0116(4) 0.0005(4) -0.0017(4) 0.0038(4)
C12 0.0143(5) 0.0134(5) 0.0119(4) 0.0003(4) -0.0012(4) 0.0008(4)
C13 0.0156(5) 0.0148(5) 0.0154(5) 0.0017(4) 0.0002(4) 0.0020(4)
C14 0.0204(6) 0.0187(6) 0.0217(6) -0.0034(4) 0.0034(5) 0.0039(4)
C15 0.0225(6) 0.0246(6) 0.0204(6) 0.0054(5) -0.0008(5) 0.0089(5)
C16 0.0196(5) 0.0168(5) 0.0137(5) -0.0030(4) -0.0007(4) 0.0026(4)
C17 0.0143(5) 0.0131(5) 0.0140(4) 0.0005(4) 0.0010(4) 0.0000(4)
C18 0.0156(5) 0.0146(5) 0.0187(5) 0.0014(4) 0.0033(4) 0.0010(4)
C19 0.0182(6) 0.0202(6) 0.0311(7) 0.0034(5) -0.0014(5) 0.0052(5)
C20 0.0290(7) 0.0162(5) 0.0241(6) -0.0007(5) 0.0099(5) 0.0058(5)
Ti2 0.00941(8) 0.00969(8) 0.00988(8) -0.00122(6) 0.00088(6) -0.00123(6)
C21 0.0210(6) 0.0196(6) 0.0402(8) -0.0077(6) 0.0138(6) -0.0099(5)
C22 0.0120(5) 0.0210(6) 0.0616(11) -0.0080(7) -0.0067(6) -0.0039(5)
C23 0.0317(8) 0.0253(7) 0.0296(7) -0.0050(6) -0.0162(6) -0.0086(6)
C24 0.0254(6) 0.0166(5) 0.0255(6) -0.0089(5) 0.0019(5) -0.0047(5)
C25 0.0208(6) 0.0131(5) 0.0277(6) -0.0013(4) 0.0036(5) -0.0053(4)
C26 0.0208(6) 0.0278(7) 0.0259(6) 0.0040(5) 0.0041(5) -0.0129(5)
C27 0.0253(6) 0.0151(5) 0.0272(6) 0.0027(5) 0.0142(5) -0.0032(5)
C28 0.0211(6) 0.0256(6) 0.0167(5) 0.0071(5) 0.0056(4) 0.0034(5)
C29 0.0279(7) 0.0253(6) 0.0185(6) 0.0012(5) 0.0132(5) 0.0043(5)
C30 0.0147(5) 0.0290(7) 0.0314(7) 0.0110(6) 0.0112(5) 0.0025(5)
C31 0.0199(6) 0.0227(6) 0.0133(5) -0.0041(4) -0.0024(4) 0.0068(5)
C32 0.0138(5) 0.0155(5) 0.0135(5) -0.0014(4) 0.0000(4) 0.0019(4)
C33 0.0166(5) 0.0178(5) 0.0159(5) -0.0009(4) 0.0002(4) 0.0032(4)
C34 0.0188(6) 0.0187(6) 0.0242(6) -0.0042(5) 0.0027(5) 0.0051(4)
C35 0.0235(6) 0.0333(8) 0.0210(6) -0.0016(5) -0.0054(5) 0.0126(6)
C36 0.0196(5) 0.0223(6) 0.0116(5) -0.0009(4) 0.0016(4) 0.0076(4)
C37 0.0123(5) 0.0137(5) 0.0118(4) -0.0003(3) 0.0022(4) 0.0003(4)
C38 0.0138(5) 0.0148(5) 0.0144(5) 0.0003(4) 0.0026(4) 0.0013(4)
C39 0.0155(5) 0.0188(5) 0.0190(5) 0.0029(4) -0.0004(4) 0.0020(4)
C40 0.0210(6) 0.0254(6) 0.0209(6) -0.0022(5) 0.0051(5) 0.0093(5)
Ti3 0.01058(8) 0.00943(8) 0.00879(7) -0.00062(6) 0.00163(6) -0.00112(6)
C41 0.0170(5) 0.0173(5) 0.0185(5) 0.0034(4) 0.0040(4) -0.0054(4)
C42 0.0134(5) 0.0191(5) 0.0274(6) 0.0039(5) -0.0003(5) -0.0056(4)
C43 0.0306(7) 0.0286(7) 0.0196(6) -0.0008(5) -0.0048(5) -0.0171(6)
C44 0.0392(8) 0.0176(6) 0.0307(7) -0.0111(5) 0.0161(6) -0.0133(6)
C45 0.0204(6) 0.0122(5) 0.0380(8) 0.0049(5) 0.0074(5) -0.0021(4)
C46 0.0213(6) 0.0204(6) 0.0212(6) -0.0016(4) 0.0087(5) -0.0093(5)
C47 0.0269(6) 0.0120(5) 0.0247(6) 0.0044(4) 0.0146(5) 0.0011(4)
C48 0.0195(6) 0.0245(6) 0.0133(5) 0.0063(4) 0.0045(4) 0.0038(5)
C49 0.0210(6) 0.0204(5) 0.0124(5) -0.0014(4) 0.0070(4) 0.0008(4)
C50 0.0147(5) 0.0214(6) 0.0177(5) 0.0037(4) 0.0069(4) 0.0004(4)
C51 0.0166(5) 0.0192(5) 0.0144(5) -0.0045(4) -0.0026(4) 0.0038(4)
C52 0.0137(5) 0.0139(5) 0.0123(4) -0.0018(4) 0.0007(4) 0.0009(4)
C53 0.0142(5) 0.0151(5) 0.0154(5) 0.0001(4) 0.0019(4) 0.0018(4)
C54 0.0176(5) 0.0143(5) 0.0249(6) -0.0020(4) 0.0054(5) 0.0025(4)
C55 0.0176(6) 0.0239(6) 0.0209(6) 0.0001(5) -0.0030(4) 0.0052(5)
C56 0.0185(5) 0.0194(5) 0.0117(4) -0.0036(4) 0.0001(4) 0.0062(4)
C57 0.0122(5) 0.0134(5) 0.0124(4) -0.0006(3) 0.0016(4) 0.0009(4)
C58 0.0135(5) 0.0157(5) 0.0146(5) 0.0001(4) 0.0024(4) 0.0016(4)
C59 0.0144(5) 0.0221(6) 0.0195(5) 0.0014(4) -0.0017(4) 0.0031(4)
C60 0.0227(6) 0.0228(6) 0.0201(6) -0.0006(5) 0.0067(5) 0.0101(5)

loop_
_atom_type_symbol
_atom_type_description
_atom_type_scat_dispersion_real
_atom_type_scat_dispersion_imag
_atom_type_scat_source
C C 0.0033 0.0016 'International Tables Vol C Tables 4.2.6.8 and 6.1.1.4'
H H 0.0000 0.0000 'International Tables Vol C Tables 4.2.6.8 and 6.1.1.4'
Ti Ti 0.2776 0.4457 'International Tables Vol C Tables 4.2.6.8 and 6.1.1.4'

loop_
_geom_angle_atom_site_label_1
_geom_angle_atom_site_label_2
_geom_angle_atom_site_label_3
_geom_angle
_geom_angle_site_symmetry_1
_geom_angle_site_symmetry_3
_geom_angle_publ_flag
C17 Ti1 C12 86.79(4) . . ?
C17 Ti1 C3 105.39(5) . . ?
C12 Ti1 C3 134.02(5) . . ?
C17 Ti1 C4 136.16(5) . . ?
C12 Ti1 C4 109.46(5) . . ?
C3 Ti1 C4 34.99(6) . . ?
C17 Ti1 C9 134.46(5) . . ?
C12 Ti1 C9 103.37(5) . . ?
C3 Ti1 C9 98.75(6) . . ?
C4 Ti1 C9 82.51(5) . . ?
C17 Ti1 C10 109.31(5) . . ?
C12 Ti1 C10 79.07(5) . . ?
C3 Ti1 C10 133.03(6) . . ?
C4 Ti1 C10 113.59(6) . . ?
C9 Ti1 C10 34.50(5) . . ?
C17 Ti1 C8 112.99(5) . . ?
C12 Ti1 C8 135.28(5) . . ?
C3 Ti1 C8 80.95(5) . . ?
C4 Ti1 C8 84.18(5) . . ?
C9 Ti1 C8 34.38(5) . . ?
C10 Ti1 C8 56.87(5) . . ?
C17 Ti1 C2 79.19(5) . . ?
C12 Ti1 C2 111.63(5) . . ?
C3 Ti1 C2 34.20(5) . . ?
C4 Ti1 C2 57.02(5) . . ?
C9 Ti1 C2 132.92(5) . . ?
C10 Ti1 C2 167.16(5) . . ?
C8 Ti1 C2 111.32(5) . . ?
C17 Ti1 C6 79.02(5) . . ?
C12 Ti1 C6 91.95(5) . . ?
C3 Ti1 C6 133.57(5) . . ?
C4 Ti1 C6 137.70(5) . . ?
C9 Ti1 C6 56.69(5) . . ?
C10 Ti1 C6 33.87(6) . . ?
C8 Ti1 C6 56.33(5) . . ?
C2 Ti1 C6 146.67(5) . . ?
C17 Ti1 C7 81.17(5) . . ?
C12 Ti1 C7 125.79(5) . . ?
C3 Ti1 C7 100.06(5) . . ?
C4 Ti1 C7 115.58(6) . . ?
C9 Ti1 C7 56.67(5) . . ?
C10 Ti1 C7 56.50(5) . . ?
C8 Ti1 C7 33.78(5) . . ?
C2 Ti1 C7 117.43(5) . . ?
C6 Ti1 C7 33.89(5) . . ?
C17 Ti1 C5 121.90(5) . . ?
C12 Ti1 C5 78.62(5) . . ?
C3 Ti1 C5 57.06(5) . . ?
C4 Ti1 C5 34.12(5) . . ?
C9 Ti1 C5 103.64(5) . . ?
C10 Ti1 C5 122.07(6) . . ?
C8 Ti1 C5 116.68(5) . . ?
C2 Ti1 C5 56.25(5) . . ?
C6 Ti1 C5 155.94(5) . . ?
C7 Ti1 C5 149.54(5) . . ?
C17 Ti1 C1 88.74(5) . . ?
C12 Ti1 C1 80.19(5) . . ?
C3 Ti1 C1 56.55(5) . . ?
C4 Ti1 C1 56.44(5) . . ?
C9 Ti1 C1 136.48(5) . . ?
C10 Ti1 C1 151.51(5) . . ?
C8 Ti1 C1 136.56(5) . . ?
C2 Ti1 C1 33.66(5) . . ?
C6 Ti1 C1 165.85(5) . . ?
C7 Ti1 C1 151.06(5) . . ?
C5 Ti1 C1 33.60(5) . . ?
C5 C1 C2 108.55(13) . . ?
C5 C1 Ti1 72.62(8) . . ?
C2 C1 Ti1 72.42(8) . . ?
C5 C1 H1 125.7 . . ?
C2 C1 H1 125.7 . . ?
Ti1 C1 H1 121.0 . . ?
C1 C2 C3 108.03(13) . . ?
C1 C2 Ti1 73.92(8) . . ?
C3 C2 Ti1 70.95(8) . . ?
C1 C2 H2 126.0 . . ?
C3 C2 H2 126.0 . . ?
Ti1 C2 H2 120.9 . . ?
C2 C3 C4 107.69(13) . . ?
C2 C3 Ti1 74.85(8) . . ?
C4 C3 Ti1 72.80(8) . . ?
C2 C3 H3 126.2 . . ?
C4 C3 H3 126.2 . . ?
Ti1 C3 H3 118.2 . . ?
C5 C4 C3 107.69(14) . . ?
C5 C4 Ti1 74.76(8) . . ?
C3 C4 Ti1 72.22(8) . . ?
C5 C4 H4 126.2 . . ?
C3 C4 H4 126.2 . . ?
Ti1 C4 H4 118.8 . . ?
C1 C5 C4 108.04(13) . . ?
C1 C5 Ti1 73.78(8) . . ?
C4 C5 Ti1 71.11(8) . . ?
C1 C5 H5 126.0 . . ?
C4 C5 H5 126.0 . . ?
Ti1 C5 H5 120.9 . . ?
C10 C6 C7 108.43(13) . . ?
C10 C6 Ti1 72.51(8) . . ?
C7 C6 Ti1 73.19(8) . . ?
C10 C6 H6 125.8 . . ?
C7 C6 H6 125.8 . . ?
Ti1 C6 H6 120.3 . . ?
C8 C7 C6 108.05(13) . . ?
C8 C7 Ti1 72.42(8) . . ?
C6 C7 Ti1 72.92(8) . . ?
C8 C7 H7 126.0 . . ?
C6 C7 H7 126.0 . . ?
Ti1 C7 H7 120.5 . . ?
C7 C8 C9 108.02(13) . . ?
C7 C8 Ti1 73.80(8) . . ?
C9 C8 Ti1 71.71(7) . . ?
C7 C8 H8 126.0 . . ?
C9 C8 H8 126.0 . . ?
Ti1 C8 H8 120.3 . . ?
C8 C9 C10 107.98(13) . . ?
C8 C9 Ti1 73.92(8) . . ?
C10 C9 Ti1 73.85(8) . . ?
C8 C9 H9 126.0 . . ?
C10 C9 H9 126.0 . . ?
Ti1 C9 H9 118.2 . . ?
C6 C10 C9 107.51(13) . . ?
C6 C10 Ti1 73.62(8) . . ?
C9 C10 Ti1 71.65(8) . . ?
C6 C10 H10 126.2 . . ?
C9 C10 H10 126.2 . . ?
Ti1 C10 H10 120.3 . . ?
C12 C11 C16 113.25(10) . . ?
C12 C11 H11A 108.9 . . ?
C16 C11 H11A 108.9 . . ?
C12 C11 H11B 108.9 . . ?
C16 C11 H11B 108.9 . . ?
H11A C11 H11B 107.7 . . ?
C13 C12 C11 122.03(11) . . ?
C13 C12 Ti1 133.19(9) . . ?
C11 C12 Ti1 104.59(8) . . ?
C12 C13 C14 123.26(11) . . ?
C12 C13 C15 125.17(11) . . ?
C14 C13 C15 111.54(11) . . ?
C13 C14 H14A 109.5 . . ?
C13 C14 H14B 109.5 . . ?
H14A C14 H14B 109.5 . . ?
C13 C14 H14C 109.5 . . ?
H14A C14 H14C 109.5 . . ?
H14B C14 H14C 109.5 . . ?
C13 C15 H15A 109.5 . . ?
C13 C15 H15B 109.5 . . ?
H15A C15 H15B 109.5 . . ?
C13 C15 H15C 109.5 . . ?
H15A C15 H15C 109.5 . . ?
H15B C15 H15C 109.5 . . ?
C17 C16 C11 113.79(10) . . ?
C17 C16 H16A 108.8 . . ?
C11 C16 H16A 108.8 . . ?
C17 C16 H16B 108.8 . . ?
C11 C16 H16B 108.8 . . ?
H16A C16 H16B 107.7 . . ?
C18 C17 C16 121.22(11) . . ?
C18 C17 Ti1 134.61(9) . . ?
C16 C17 Ti1 104.03(8) . . ?
C17 C18 C19 123.00(12) . . ?
C17 C18 C20 124.78(12) . . ?
C19 C18 C20 112.21(11) . . ?
C18 C19 H19A 109.5 . . ?
C18 C19 H19B 109.5 . . ?
H19A C19 H19B 109.5 . . ?
C18 C19 H19C 109.5 . . ?
H19A C19 H19C 109.5 . . ?
H19B C19 H19C 109.5 . . ?
C18 C20 H20A 109.5 . . ?
C18 C20 H20B 109.5 . . ?
H20A C20 H20B 109.5 . . ?
C18 C20 H20C 109.5 . . ?
H20A C20 H20C 109.5 . . ?
H20B C20 H20C 109.5 . . ?
C32 Ti2 C37 86.21(4) . . ?
C32 Ti2 C24 103.23(5) . . ?
C37 Ti2 C24 134.49(5) . . ?
C32 Ti2 C28 134.39(5) . . ?
C37 Ti2 C28 102.72(5) . . ?
C24 Ti2 C28 101.41(5) . . ?
C32 Ti2 C23 135.54(5) . . ?
C37 Ti2 C23 113.41(6) . . ?
C24 Ti2 C23 34.67(6) . . ?
C28 Ti2 C23 81.93(6) . . ?
C32 Ti2 C27 108.56(5) . . ?
C37 Ti2 C27 78.85(5) . . ?
C24 Ti2 C27 135.35(5) . . ?
C28 Ti2 C27 34.41(5) . . ?
C23 Ti2 C27 114.08(6) . . ?
C32 Ti2 C25 79.08(5) . . ?
C37 Ti2 C25 108.85(5) . . ?
C24 Ti2 C25 34.53(5) . . ?
C28 Ti2 C25 135.49(5) . . ?
C23 Ti2 C25 57.18(5) . . ?
C27 Ti2 C25 169.84(5) . . ?
C32 Ti2 C26 78.44(5) . . ?
C37 Ti2 C26 92.32(5) . . ?
C24 Ti2 C26 133.11(5) . . ?
C28 Ti2 C26 56.84(5) . . ?
C23 Ti2 C26 135.82(6) . . ?
C27 Ti2 C26 34.12(5) . . ?
C25 Ti2 C26 147.81(5) . . ?
C32 Ti2 C29 113.95(5) . . ?
C37 Ti2 C29 135.03(5) . . ?
C24 Ti2 C29 81.82(5) . . ?
C28 Ti2 C29 34.47(5) . . ?
C23 Ti2 C29 80.78(6) . . ?
C27 Ti2 C29 57.02(5) . . ?
C25 Ti2 C29 114.12(5) . . ?
C26 Ti2 C29 56.61(5) . . ?
C32 Ti2 C22 126.07(6) . . ?
C37 Ti2 C22 81.24(5) . . ?
C24 Ti2 C22 57.01(5) . . ?
C28 Ti2 C22 99.53(6) . . ?
C23 Ti2 C22 34.00(6) . . ?
C27 Ti2 C22 119.77(6) . . ?
C25 Ti2 C22 56.74(5) . . ?
C26 Ti2 C22 153.70(6) . . ?
C29 Ti2 C22 111.68(6) . . ?
C32 Ti2 C21 92.19(6) . . ?
C37 Ti2 C21 78.58(5) . . ?
C24 Ti2 C21 56.93(5) . . ?
C28 Ti2 C21 133.36(6) . . ?
C23 Ti2 C21 56.62(6) . . ?
C27 Ti2 C21 148.05(5) . . ?
C25 Ti2 C21 34.09(5) . . ?
C26 Ti2 C21 167.43(6) . . ?
C29 Ti2 C21 135.80(6) . . ?
C22 Ti2 C21 33.94(6) . . ?
C32 Ti2 C30 81.79(5) . . ?
C37 Ti2 C30 126.48(5) . . ?
C24 Ti2 C30 99.01(6) . . ?
C28 Ti2 C30 56.75(5) . . ?
C23 Ti2 C30 111.36(6) . . ?
C27 Ti2 C30 56.81(5) . . ?
C25 Ti2 C30 119.45(5) . . ?
C26 Ti2 C30 34.19(6) . . ?
C29 Ti2 C30 33.77(5) . . ?
C22 Ti2 C30 144.58(6) . . ?
C21 Ti2 C30 153.32(5) . . ?
C22 C21 C25 108.40(14) . . ?
C22 C21 Ti2 72.98(8) . . ?
C25 C21 Ti2 72.40(8) . . ?
C22 C21 H21 125.8 . . ?
C25 C21 H21 125.8 . . ?
Ti2 C21 H21 120.6 . . ?
C23 C22 C21 108.17(14) . . ?
C23 C22 Ti2 72.10(8) . . ?
C21 C22 Ti2 73.08(8) . . ?
C23 C22 H22 125.9 . . ?
C21 C22 H22 125.9 . . ?
Ti2 C22 H22 120.7 . . ?
C22 C23 C24 107.93(15) . . ?
C22 C23 Ti2 73.90(8) . . ?
C24 C23 Ti2 71.86(8) . . ?
C22 C23 H23 126.0 . . ?
C24 C23 H23 126.0 . . ?
Ti2 C23 H23 120.0 . . ?
C25 C24 C23 107.96(14) . . ?
C25 C24 Ti2 73.92(7) . . ?
C23 C24 Ti2 73.47(8) . . ?
C25 C24 H24 126.0 . . ?
C23 C24 H24 126.0 . . ?
Ti2 C24 H24 118.5 . . ?
C21 C25 C24 107.53(14) . . ?
C21 C25 Ti2 73.51(8) . . ?
C24 C25 Ti2 71.55(7) . . ?
C21 C25 H25 126.2 . . ?
C24 C25 H25 126.2 . . ?
Ti2 C25 H25 120.5 . . ?
C27 C26 C30 108.09(13) . . ?
C27 C26 Ti2 72.40(8) . . ?
C30 C26 Ti2 73.26(8) . . ?
C27 C26 H26 126.0 . . ?
C30 C26 H26 126.0 . . ?
Ti2 C26 H26 120.2 . . ?
C26 C27 C28 107.77(13) . . ?
C26 C27 Ti2 73.48(8) . . ?
C28 C27 Ti2 72.26(8) . . ?
C26 C27 H27 126.1 . . ?
C28 C27 H27 126.1 . . ?
Ti2 C27 H27 120.0 . . ?
C27 C28 C29 108.14(13) . . ?
C27 C28 Ti2 73.33(7) . . ?
C29 C28 Ti2 73.91(8) . . ?
C27 C28 H28 125.9 . . ?
C29 C28 H28 125.9 . . ?
Ti2 C28 H28 118.7 . . ?
C30 C29 C28 107.82(13) . . ?
C30 C29 Ti2 73.39(8) . . ?
C28 C29 Ti2 71.62(7) . . ?
C30 C29 H29 126.1 . . ?
C28 C29 H29 126.1 . . ?
Ti2 C29 H29 120.7 . . ?
C29 C30 C26 108.17(13) . . ?
C29 C30 Ti2 72.84(8) . . ?
C26 C30 Ti2 72.55(8) . . ?
C29 C30 H30 125.9 . . ?
C26 C30 H30 125.9 . . ?
Ti2 C30 H30 120.5 . . ?
C32 C31 C36 112.92(11) . . ?
C32 C31 H31A 109.0 . . ?
C36 C31 H31A 109.0 . . ?
C32 C31 H31B 109.0 . . ?
C36 C31 H31B 109.0 . . ?
H31A C31 H31B 107.8 . . ?
C33 C32 C31 121.29(11) . . ?
C33 C32 Ti2 133.79(9) . . ?
C31 C32 Ti2 104.70(8) . . ?
C32 C33 C34 123.37(12) . . ?
C32 C33 C35 124.38(12) . . ?
C34 C33 C35 112.23(11) . . ?
C33 C34 H34A 109.5 . . ?
C33 C34 H34B 109.5 . . ?
H34A C34 H34B 109.5 . . ?
C33 C34 H34C 109.5 . . ?
H34A C34 H34C 109.5 . . ?
H34B C34 H34C 109.5 . . ?
C33 C35 H35A 109.5 . . ?
C33 C35 H35B 109.5 . . ?
H35A C35 H35B 109.5 . . ?
C33 C35 H35C 109.5 . . ?
H35A C35 H35C 109.5 . . ?
H35B C35 H35C 109.5 . . ?
C37 C36 C31 113.10(10) . . ?
C37 C36 H36A 109.0 . . ?
C31 C36 H36A 109.0 . . ?
C37 C36 H36B 109.0 . . ?
C31 C36 H36B 109.0 . . ?
H36A C36 H36B 107.8 . . ?
C38 C37 C36 121.61(10) . . ?
C38 C37 Ti2 133.33(9) . . ?
C36 C37 Ti2 104.82(7) . . ?
C37 C38 C39 122.99(11) . . ?
C37 C38 C40 125.18(11) . . ?
C39 C38 C40 111.80(11) . . ?
C38 C39 H39A 109.5 . . ?
C38 C39 H39B 109.5 . . ?
H39A C39 H39B 109.5 . . ?
C38 C39 H39C 109.5 . . ?
H39A C39 H39C 109.5 . . ?
H39B C39 H39C 109.5 . . ?
C38 C40 H40A 109.5 . . ?
C38 C40 H40B 109.5 . . ?
H40A C40 H40B 109.5 . . ?
C38 C40 H40C 109.5 . . ?
H40A C40 H40C 109.5 . . ?
H40B C40 H40C 109.5 . . ?
C52 Ti3 C57 86.39(4) . . ?
C52 Ti3 C43 137.74(5) . . ?
C57 Ti3 C43 106.73(5) . . ?
C52 Ti3 C44 108.79(6) . . ?
C57 Ti3 C44 133.45(5) . . ?
C43 Ti3 C44 34.87(6) . . ?
C52 Ti3 C48 134.86(5) . . ?
C57 Ti3 C48 103.36(5) . . ?
C43 Ti3 C48 82.05(5) . . ?
C44 Ti3 C48 96.08(6) . . ?
C52 Ti3 C49 112.77(5) . . ?
C57 Ti3 C49 135.03(5) . . ?
C43 Ti3 C49 86.31(5) . . ?
C44 Ti3 C49 80.30(5) . . ?
C48 Ti3 C49 34.57(5) . . ?
C52 Ti3 C47 110.20(5) . . ?
C57 Ti3 C47 78.44(4) . . ?
C43 Ti3 C47 111.74(5) . . ?
C44 Ti3 C47 130.44(5) . . ?
C48 Ti3 C47 34.38(5) . . ?
C49 Ti3 C47 57.01(5) . . ?
C52 Ti3 C46 79.45(5) . . ?
C57 Ti3 C46 90.49(5) . . ?
C43 Ti3 C46 138.37(5) . . ?
C44 Ti3 C46 134.76(5) . . ?
C48 Ti3 C46 56.86(5) . . ?
C49 Ti3 C46 56.63(5) . . ?
C47 Ti3 C46 34.06(5) . . ?
C52 Ti3 C42 120.00(5) . . ?
C57 Ti3 C42 77.07(5) . . ?
C43 Ti3 C42 34.16(5) . . ?
C44 Ti3 C42 57.02(5) . . ?
C48 Ti3 C42 105.12(5) . . ?
C49 Ti3 C42 119.51(5) . . ?
C47 Ti3 C42 121.65(5) . . ?
C46 Ti3 C42 155.49(5) . . ?
C52 Ti3 C50 80.93(5) . . ?
C57 Ti3 C50 124.44(5) . . ?
C43 Ti3 C50 118.71(5) . . ?
C44 Ti3 C50 101.67(5) . . ?
C48 Ti3 C50 56.99(5) . . ?
C49 Ti3 C50 34.01(5) . . ?
C47 Ti3 C50 56.76(5) . . ?
C46 Ti3 C50 34.06(5) . . ?
C42 Ti3 C50 152.82(5) . . ?
C52 Ti3 C45 80.84(5) . . ?
C57 Ti3 C45 113.90(5) . . ?
C43 Ti3 C45 57.00(5) . . ?
C44 Ti3 C45 34.22(6) . . ?
C48 Ti3 C45 130.29(5) . . ?
C49 Ti3 C45 109.27(5) . . ?
C47 Ti3 C45 164.55(5) . . ?
C46 Ti3 C45 147.41(5) . . ?
C42 Ti3 C45 56.31(5) . . ?
C50 Ti3 C45 116.93(5) . . ?
C52 Ti3 C41 87.30(5) . . ?
C57 Ti3 C41 81.57(5) . . ?
C43 Ti3 C41 56.59(5) . . ?
C44 Ti3 C41 56.57(5) . . ?
C48 Ti3 C41 137.39(5) . . ?
C49 Ti3 C41 136.67(5) . . ?
C47 Ti3 C41 152.31(5) . . ?
C46 Ti3 C41 164.98(5) . . ?
C42 Ti3 C41 33.79(5) . . ?
C50 Ti3 C41 150.23(5) . . ?
C45 Ti3 C41 33.63(5) . . ?
C45 C41 C42 108.46(12) . . ?
C45 C41 Ti3 72.87(7) . . ?
C42 C41 Ti3 72.39(7) . . ?
C45 C41 H41 125.8 . . ?
C42 C41 H41 125.8 . . ?
Ti3 C41 H41 120.7 . . ?
C43 C42 C41 107.92(13) . . ?
C43 C42 Ti3 70.98(8) . . ?
C41 C42 Ti3 73.82(7) . . ?
C43 C42 H42 126.0 . . ?
C41 C42 H42 126.0 . . ?
Ti3 C42 H42 120.9 . . ?
C42 C43 C44 108.01(13) . . ?
C42 C43 Ti3 74.85(8) . . ?
C44 C43 Ti3 72.79(8) . . ?
C42 C43 H43 126.0 . . ?
C44 C43 H43 126.0 . . ?
Ti3 C43 H43 118.3 . . ?
C45 C44 C43 107.74(13) . . ?
C45 C44 Ti3 74.99(8) . . ?
C43 C44 Ti3 72.35(8) . . ?
C45 C44 H44 126.1 . . ?
C43 C44 H44 126.1 . . ?
Ti3 C44 H44 118.5 . . ?
C41 C45 C44 107.86(13) . . ?
C41 C45 Ti3 73.50(7) . . ?
C44 C45 Ti3 70.79(8) . . ?
C41 C45 H45 126.1 . . ?
C44 C45 H45 126.1 . . ?
Ti3 C45 H45 121.4 . . ?
C47 C46 C50 108.36(12) . . ?
C47 C46 Ti3 72.39(7) . . ?
C50 C46 Ti3 73.28(7) . . ?
C47 C46 H46 125.8 . . ?
C50 C46 H46 125.8 . . ?
Ti3 C46 H46 120.3 . . ?
C46 C47 C48 107.93(12) . . ?
C46 C47 Ti3 73.55(7) . . ?
C48 C47 Ti3 71.99(7) . . ?
C46 C47 H47 126.0 . . ?
C48 C47 H47 126.0 . . ?
Ti3 C47 H47 120.2 . . ?
C47 C48 C49 107.90(12) . . ?
C47 C48 Ti3 73.63(7) . . ?
C49 C48 Ti3 73.47(7) . . ?
C47 C48 H48 126.1 . . ?
C49 C48 H48 126.1 . . ?
Ti3 C48 H48 118.8 . . ?
C50 C49 C48 108.11(12) . . ?
C50 C49 Ti3 73.95(7) . . ?
C48 C49 Ti3 71.96(7) . . ?
C50 C49 H49 125.9 . . ?
C48 C49 H49 125.9 . . ?
Ti3 C49 H49 120.0 . . ?
C49 C50 C46 107.70(12) . . ?
C49 C50 Ti3 72.03(7) . . ?
C46 C50 Ti3 72.66(7) . . ?
C49 C50 H50 126.2 . . ?
C46 C50 H50 126.2 . . ?
Ti3 C50 H50 120.9 . . ?
C52 C51 C56 113.31(10) . . ?
C52 C51 H51A 108.9 . . ?
C56 C51 H51A 108.9 . . ?
C52 C51 H51B 108.9 . . ?
C56 C51 H51B 108.9 . . ?
H51A C51 H51B 107.7 . . ?
C53 C52 C51 120.25(11) . . ?
C53 C52 Ti3 134.44(9) . . ?
C51 C52 Ti3 105.17(8) . . ?
C52 C53 C54 123.79(11) . . ?
C52 C53 C55 122.75(11) . . ?
C54 C53 C55 113.46(11) . . ?
C53 C54 H54A 109.5 . . ?
C53 C54 H54B 109.5 . . ?
H54A C54 H54B 109.5 . . ?
C53 C54 H54C 109.5 . . ?
H54A C54 H54C 109.5 . . ?
H54B C54 H54C 109.5 . . ?
C53 C55 H55A 109.5 . . ?
C53 C55 H55B 109.5 . . ?
H55A C55 H55B 109.5 . . ?
C53 C55 H55C 109.5 . . ?
H55A C55 H55C 109.5 . . ?
H55B C55 H55C 109.5 . . ?
C57 C56 C51 113.48(10) . . ?
C57 C56 H56A 108.9 . . ?
C51 C56 H56A 108.9 . . ?
C57 C56 H56B 108.9 . . ?
C51 C56 H56B 108.9 . . ?
H56A C56 H56B 107.7 . . ?
C58 C57 C56 121.69(10) . . ?
C58 C57 Ti3 132.90(9) . . ?
C56 C57 Ti3 104.96(7) . . ?
C57 C58 C59 122.87(11) . . ?
C57 C58 C60 124.59(11) . . ?
C59 C58 C60 112.42(11) . . ?
C58 C59 H59A 109.5 . . ?
C58 C59 H59B 109.5 . . ?
H59A C59 H59B 109.5 . . ?
C58 C59 H59C 109.5 . . ?
H59A C59 H59C 109.5 . . ?
H59B C59 H59C 109.5 . . ?
C58 C60 H60A 109.5 . . ?
C58 C60 H60B 109.5 . . ?
H60A C60 H60B 109.5 . . ?
C58 C60 H60C 109.5 . . ?
H60A C60 H60C 109.5 . . ?
H60B C60 H60C 109.5 . . ?

loop_
_geom_bond_atom_site_label_1
_geom_bond_atom_site_label_2
_geom_bond_distance
_geom_bond_site_symmetry_2
_geom_bond_publ_flag
Ti1 C17 2.1780(12) . ?
Ti1 C12 2.1790(12) . ?
Ti1 C3 2.3615(13) . ?
Ti1 C4 2.3691(14) . ?
Ti1 C9 2.3693(13) . ?
Ti1 C10 2.3977(14) . ?
Ti1 C8 2.3977(13) . ?
Ti1 C2 2.4115(13) . ?
Ti1 C6 2.4119(13) . ?
Ti1 C7 2.4154(13) . ?
Ti1 C5 2.4159(13) . ?
Ti1 C1 2.4307(13) . ?
C1 C5 1.401(2) . ?
C1 C2 1.402(2) . ?
C1 H1 0.9500 . ?
C2 C3 1.404(2) . ?
C2 H2 0.9500 . ?
C3 C4 1.422(2) . ?
C3 H3 0.9500 . ?
C4 C5 1.405(2) . ?
C4 H4 0.9500 . ?
C5 H5 0.9500 . ?
C6 C10 1.401(2) . ?
C6 C7 1.407(2) . ?
C6 H6 0.9500 . ?
C7 C8 1.398(2) . ?
C7 H7 0.9500 . ?
C8 C9 1.409(2) . ?
C8 H8 0.9500 . ?
C9 C10 1.414(2) . ?
C9 H9 0.9500 . ?
C10 H10 0.9500 . ?
C11 C12 1.5256(17) . ?
C11 C16 1.5329(18) . ?
C11 H11A 0.9900 . ?
C11 H11B 0.9900 . ?
C12 C13 1.3427(16) . ?
C13 C14 1.5112(18) . ?
C13 C15 1.5167(18) . ?
C14 H14A 0.9800 . ?
C14 H14B 0.9800 . ?
C14 H14C 0.9800 . ?
C15 H15A 0.9800 . ?
C15 H15B 0.9800 . ?
C15 H15C 0.9800 . ?
C16 C17 1.5261(17) . ?
C16 H16A 0.9900 . ?
C16 H16B 0.9900 . ?
C17 C18 1.3439(17) . ?
C18 C19 1.5088(19) . ?
C18 C20 1.5186(19) . ?
C19 H19A 0.9800 . ?
C19 H19B 0.9800 . ?
C19 H19C 0.9800 . ?
C20 H20A 0.9800 . ?
C20 H20B 0.9800 . ?
C20 H20C 0.9800 . ?
Ti2 C32 2.1785(12) . ?
Ti2 C37 2.1807(11) . ?
Ti2 C24 2.3587(13) . ?
Ti2 C28 2.3692(13) . ?
Ti2 C23 2.3795(14) . ?
Ti2 C27 2.3828(13) . ?
Ti2 C25 2.3893(13) . ?
Ti2 C26 2.3966(13) . ?
Ti2 C29 2.3987(13) . ?
Ti2 C22 2.4024(14) . ?
Ti2 C21 2.4036(14) . ?
Ti2 C30 2.4057(13) . ?
C21 C22 1.403(3) . ?
C21 C25 1.405(2) . ?
C21 H21 0.9500 . ?
C22 C23 1.398(3) . ?
C22 H22 0.9500 . ?
C23 C24 1.412(2) . ?
C23 H23 0.9500 . ?
C24 C25 1.410(2) . ?
C24 H24 0.9500 . ?
C25 H25 0.9500 . ?
C26 C27 1.402(2) . ?
C26 C30 1.412(2) . ?
C26 H26 0.9500 . ?
C27 C28 1.406(2) . ?
C27 H27 0.9500 . ?
C28 C29 1.413(2) . ?
C28 H28 0.9500 . ?
C29 C30 1.396(2) . ?
C29 H29 0.9500 . ?
C30 H30 0.9500 . ?
C31 C32 1.5241(17) . ?
C31 C36 1.5344(18) . ?
C31 H31A 0.9900 . ?
C31 H31B 0.9900 . ?
C32 C33 1.3448(17) . ?
C33 C34 1.5102(18) . ?
C33 C35 1.5185(19) . ?
C34 H34A 0.9800 . ?
C34 H34B 0.9800 . ?
C34 H34C 0.9800 . ?
C35 H35A 0.9800 . ?
C35 H35B 0.9800 . ?
C35 H35C 0.9800 . ?
C36 C37 1.5259(17) . ?
C36 H36A 0.9900 . ?
C36 H36B 0.9900 . ?
C37 C38 1.3433(16) . ?
C38 C39 1.5063(17) . ?
C38 C40 1.5176(17) . ?
C39 H39A 0.9800 . ?
C39 H39B 0.9800 . ?
C39 H39C 0.9800 . ?
C40 H40A 0.9800 . ?
C40 H40B 0.9800 . ?
C40 H40C 0.9800 . ?
Ti3 C52 2.1703(12) . ?
Ti3 C57 2.1771(11) . ?
Ti3 C43 2.3588(14) . ?
Ti3 C44 2.3645(14) . ?
Ti3 C48 2.3706(12) . ?
Ti3 C49 2.3901(12) . ?
Ti3 C47 2.3917(12) . ?
Ti3 C46 2.4066(13) . ?
Ti3 C42 2.4083(13) . ?
Ti3 C50 2.4147(12) . ?
Ti3 C45 2.4185(13) . ?
Ti3 C41 2.4267(12) . ?
C41 C45 1.4017(19) . ?
C41 C42 1.4053(19) . ?
C41 H41 0.9500 . ?
C42 C43 1.401(2) . ?
C42 H42 0.9500 . ?
C43 C44 1.415(3) . ?
C43 H43 0.9500 . ?
C44 C45 1.408(2) . ?
C44 H44 0.9500 . ?
C45 H45 0.9500 . ?
C46 C47 1.405(2) . ?
C46 C50 1.4121(19) . ?
C46 H46 0.9500 . ?
C47 C48 1.408(2) . ?
C47 H47 0.9500 . ?
C48 C49 1.4149(18) . ?
C48 H48 0.9500 . ?
C49 C50 1.4056(19) . ?
C49 H49 0.9500 . ?
C50 H50 0.9500 . ?
C51 C52 1.5228(17) . ?
C51 C56 1.5347(18) . ?
C51 H51A 0.9900 . ?
C51 H51B 0.9900 . ?
C52 C53 1.3432(16) . ?
C53 C54 1.5100(17) . ?
C53 C55 1.5243(18) . ?
C54 H54A 0.9800 . ?
C54 H54B 0.9800 . ?
C54 H54C 0.9800 . ?
C55 H55A 0.9800 . ?
C55 H55B 0.9800 . ?
C55 H55C 0.9800 . ?
C56 C57 1.5258(17) . ?
C56 H56A 0.9900 . ?
C56 H56B 0.9900 . ?
C57 C58 1.3443(16) . ?
C58 C59 1.5082(18) . ?
C58 C60 1.5143(17) . ?
C59 H59A 0.9800 . ?
C59 H59B 0.9800 . ?
C59 H59C 0.9800 . ?
C60 H60A 0.9800 . ?
C60 H60B 0.9800 . ?
C60 H60C 0.9800 . ?

loop_
_geom_torsion_atom_site_label_1
_geom_torsion_atom_site_label_2
_geom_torsion_atom_site_label_3
_geom_torsion_atom_site_label_4
_geom_torsion
_geom_torsion_site_symmetry_1
_geom_torsion_site_symmetry_2
_geom_torsion_site_symmetry_3
_geom_torsion_site_symmetry_4
_geom_torsion_publ_flag
C5 C1 C2 C3 0.91(15) . . . . ?
Ti1 C1 C2 C3 -63.19(9) . . . . ?
C5 C1 C2 Ti1 64.10(9) . . . . ?
C1 C2 C3 C4 -0.79(15) . . . . ?
Ti1 C2 C3 C4 -65.93(10) . . . . ?
C1 C2 C3 Ti1 65.13(9) . . . . ?
C2 C3 C4 C5 0.38(16) . . . . ?
Ti1 C3 C4 C5 -66.92(10) . . . . ?
C2 C3 C4 Ti1 67.30(10) . . . . ?
C2 C1 C5 C4 -0.67(15) . . . . ?
Ti1 C1 C5 C4 63.30(10) . . . . ?
C2 C1 C5 Ti1 -63.97(9) . . . . ?
C3 C4 C5 C1 0.18(16) . . . . ?
Ti1 C4 C5 C1 -65.04(10) . . . . ?
C3 C4 C5 Ti1 65.22(10) . . . . ?
C10 C6 C7 C8 -0.06(15) . . . . ?
Ti1 C6 C7 C8 64.37(10) . . . . ?
C10 C6 C7 Ti1 -64.43(9) . . . . ?
C6 C7 C8 C9 -0.69(15) . . . . ?
Ti1 C7 C8 C9 64.01(10) . . . . ?
C6 C7 C8 Ti1 -64.70(9) . . . . ?
C7 C8 C9 C10 1.17(16) . . . . ?
Ti1 C8 C9 C10 66.56(9) . . . . ?
C7 C8 C9 Ti1 -65.39(10) . . . . ?
C7 C6 C10 C9 0.78(15) . . . . ?
Ti1 C6 C10 C9 -64.10(9) . . . . ?
C7 C6 C10 Ti1 64.87(9) . . . . ?
C8 C9 C10 C6 -1.20(15) . . . . ?
Ti1 C9 C10 C6 65.40(9) . . . . ?
C8 C9 C10 Ti1 -66.60(10) . . . . ?
C16 C11 C12 C13 -150.42(12) . . . . ?
C16 C11 C12 Ti1 33.96(12) . . . . ?
C11 C12 C13 C14 -176.60(12) . . . . ?
Ti1 C12 C13 C14 -2.4(2) . . . . ?
C11 C12 C13 C15 1.3(2) . . . . ?
Ti1 C12 C13 C15 175.45(10) . . . . ?
C12 C11 C16 C17 -49.92(15) . . . . ?
C11 C16 C17 C18 -148.19(12) . . . . ?
C11 C16 C17 Ti1 35.54(12) . . . . ?
C16 C17 C18 C19 -176.52(12) . . . . ?
Ti1 C17 C18 C19 -1.6(2) . . . . ?
C16 C17 C18 C20 2.45(19) . . . . ?
Ti1 C17 C18 C20 177.35(10) . . . . ?
C25 C21 C22 C23 0.18(16) . . . . ?
Ti2 C21 C22 C23 -64.02(10) . . . . ?
C25 C21 C22 Ti2 64.21(10) . . . . ?
C21 C22 C23 C24 0.38(16) . . . . ?
Ti2 C22 C23 C24 -64.28(10) . . . . ?
C21 C22 C23 Ti2 64.66(10) . . . . ?
C22 C23 C24 C25 -0.80(16) . . . . ?
Ti2 C23 C24 C25 -66.43(9) . . . . ?
C22 C23 C24 Ti2 65.63(10) . . . . ?
C22 C21 C25 C24 -0.68(15) . . . . ?
Ti2 C21 C25 C24 63.92(9) . . . . ?
C22 C21 C25 Ti2 -64.59(10) . . . . ?
C23 C24 C25 C21 0.91(15) . . . . ?
Ti2 C24 C25 C21 -65.22(9) . . . . ?
C23 C24 C25 Ti2 66.13(10) . . . . ?
C30 C26 C27 C28 -0.45(15) . . . . ?
Ti2 C26 C27 C28 64.62(9) . . . . ?
C30 C26 C27 Ti2 -65.07(9) . . . . ?
C26 C27 C28 C29 0.84(15) . . . . ?
Ti2 C27 C28 C29 66.25(10) . . . . ?
C26 C27 C28 Ti2 -65.42(9) . . . . ?
C27 C28 C29 C30 -0.90(16) . . . . ?
Ti2 C28 C29 C30 64.97(10) . . . . ?
C27 C28 C29 Ti2 -65.87(9) . . . . ?
C28 C29 C30 C26 0.62(16) . . . . ?
Ti2 C29 C30 C26 64.42(9) . . . . ?
C28 C29 C30 Ti2 -63.80(10) . . . . ?
C27 C26 C30 C29 -0.11(15) . . . . ?
Ti2 C26 C30 C29 -64.61(10) . . . . ?
C27 C26 C30 Ti2 64.51(9) . . . . ?
C36 C31 C32 C33 148.39(13) . . . . ?
C36 C31 C32 Ti2 -36.24(13) . . . . ?
C31 C32 C33 C34 179.10(12) . . . . ?
Ti2 C32 C33 C34 5.3(2) . . . . ?
C31 C32 C33 C35 0.9(2) . . . . ?
Ti2 C32 C33 C35 -172.84(11) . . . . ?
C32 C31 C36 C37 50.58(15) . . . . ?
C31 C36 C37 C38 150.33(12) . . . . ?
C31 C36 C37 Ti2 -34.63(12) . . . . ?
C36 C37 C38 C39 179.06(12) . . . . ?
Ti2 C37 C38 C39 5.66(19) . . . . ?
C36 C37 C38 C40 0.9(2) . . . . ?
Ti2 C37 C38 C40 -172.49(10) . . . . ?
C45 C41 C42 C43 1.19(15) . . . . ?
Ti3 C41 C42 C43 -63.23(9) . . . . ?
C45 C41 C42 Ti3 64.42(9) . . . . ?
C41 C42 C43 C44 -0.68(15) . . . . ?
Ti3 C42 C43 C44 -65.77(10) . . . . ?
C41 C42 C43 Ti3 65.09(9) . . . . ?
C42 C43 C44 C45 -0.08(16) . . . . ?
Ti3 C43 C44 C45 -67.23(10) . . . . ?
C42 C43 C44 Ti3 67.15(10) . . . . ?
C42 C41 C45 C44 -1.24(15) . . . . ?
Ti3 C41 C45 C44 62.87(9) . . . . ?
C42 C41 C45 Ti3 -64.11(9) . . . . ?
C43 C44 C45 C41 0.81(15) . . . . ?
Ti3 C44 C45 C41 -64.65(9) . . . . ?
C43 C44 C45 Ti3 65.45(10) . . . . ?
C50 C46 C47 C48 -0.70(14) . . . . ?
Ti3 C46 C47 C48 64.26(9) . . . . ?
C50 C46 C47 Ti3 -64.96(9) . . . . ?
C46 C47 C48 C49 0.73(14) . . . . ?
Ti3 C47 C48 C49 66.01(9) . . . . ?
C46 C47 C48 Ti3 -65.29(9) . . . . ?
C47 C48 C49 C50 -0.48(14) . . . . ?
Ti3 C48 C49 C50 65.64(9) . . . . ?
C47 C48 C49 Ti3 -66.12(9) . . . . ?
C48 C49 C50 C46 0.05(14) . . . . ?
Ti3 C49 C50 C46 64.38(9) . . . . ?
C48 C49 C50 Ti3 -64.33(9) . . . . ?
C47 C46 C50 C49 0.40(14) . . . . ?
Ti3 C46 C50 C49 -63.97(9) . . . . ?
C47 C46 C50 Ti3 64.37(9) . . . . ?
C56 C51 C52 C53 149.31(12) . . . . ?
C56 C51 C52 Ti3 -34.43(12) . . . . ?
C51 C52 C53 C54 179.43(12) . . . . ?
Ti3 C52 C53 C54 4.5(2) . . . . ?
C51 C52 C53 C55 0.05(19) . . . . ?
Ti3 C52 C53 C55 -174.90(10) . . . . ?
C52 C51 C56 C57 48.46(15) . . . . ?
C51 C56 C57 C58 153.22(12) . . . . ?
C51 C56 C57 Ti3 -33.59(12) . . . . ?
C56 C57 C58 C59 177.45(12) . . . . ?
Ti3 C57 C58 C59 6.44(19) . . . . ?
C56 C57 C58 C60 1.6(2) . . . . ?
Ti3 C57 C58 C60 -169.36(10) . . . . ?
